data_7126041
loop_
_publ_author_name
'Hill, Anthony'
'Sharma, Manab'
'Sinha, Arup'
'Ward, Jas S.'
'Frogley, Benjamin'

_publ_section_title
;
 Semi-bridging \s-Silyls as Z-type Ligands
;
_journal_name_full 'Chemical Communications'
_journal_paper_doi 10.1039/C9CC07763D
_journal_year 2020
_chemical_formula_moiety 'C51 H44 Br6 P4 Rh2'
_chemical_formula_sum 'C51 H44 Br6 P4 Rh2'
_chemical_formula_weight 1466.02
_space_group_crystal_system tetragonal
_space_group_IT_number 96
_space_group_name_Hall 'P 4nw 2abw'
_space_group_name_H-M_alt 'P 43 21 2'
_atom_sites_solution_hydrogens geom
_atom_sites_solution_primary dual
_audit_block_doi 10.5517/ccdc.csd.cc213yx1
_audit_creation_date 2019-01-07
_audit_creation_method
;
Olex2 1.2
(compiled 2018.05.29 svn.r3508 for OlexSys, GUI svn.r5506)
;
_audit_update_record
;
2019-01-07 deposited with the CCDC.	2020-02-17 downloaded from the CCDC.
;
_cell_angle_alpha 90
_cell_angle_beta 90
_cell_angle_gamma 90
_cell_formula_units_Z 4
_cell_length_a 15.3383(2)
_cell_length_b 15.3383(2)
_cell_length_c 25.9466(5)
_cell_measurement_reflns_used 11107
_cell_measurement_temperature 150.00(10)
_cell_measurement_theta_max 71.1750
_cell_measurement_theta_min 4.4670
_cell_volume 6104.29(16)
_computing_cell_refinement 'CrysAlisPro 1.171.39.46 (Rigaku OD, 2018)'
_computing_data_collection 'CrysAlisPro 1.171.39.46 (Rigaku OD, 2018)'
_computing_data_reduction 'CrysAlisPro 1.171.39.46 (Rigaku OD, 2018)'
_computing_molecular_graphics 'Olex2 (Dolomanov et al., 2009)'
_computing_publication_material 'Olex2 (Dolomanov et al., 2009)'
_computing_structure_refinement 'ShelXL (Sheldrick, 2015)'
_computing_structure_solution 'ShelXT (Sheldrick, 2015)'
_diffrn_ambient_environment N~2~
_diffrn_ambient_temperature 150.00(10)
_diffrn_detector 'CCD plate'
_diffrn_detector_area_resol_mean 8.1297
_diffrn_detector_type EosS2
_diffrn_measured_fraction_theta_full 0.998
_diffrn_measured_fraction_theta_max 0.998
_diffrn_measurement_details
;
List of Runs (angles in degrees, time in seconds):

  # Type    Start    End  Width  t~exp~   \w     \q     \k     \f   Frames
#--------------------------------------------------------------------------
  1  \w   -105.00  34.00   1.00    3.00    --  -35.78   0.00-120.00  139
  2  \w     23.00  89.00   1.00    3.00    --   35.78-125.00-180.00   66
  3  \w     23.00  89.00   1.00    3.00    --   35.78-125.00 -30.00   66
  4  \w     19.00 103.00   1.00    3.00    --   35.78  57.00-120.00   84
  5  \w      1.00  75.00   1.00    3.00    --   35.78 -99.00  30.00   74
  6  \w    -33.00  55.00   1.00    3.00    --   35.78 -38.00  30.00   88
  7  \w     91.00 176.00   1.00   30.00    --  108.91  61.00   0.00   85
  8  \w     41.00 136.00   1.00   30.00    --  108.91 -77.00  90.00   95
  9  \w     39.00 113.00   1.00   30.00    --  108.91-111.00  90.00   74
 10  \w     92.00 177.00   1.00   30.00    --  108.91  45.00-180.00   85
 11  \w     40.00 126.00   1.00   30.00    --  108.91 -45.00  30.00   86
 12  \w     39.00 113.00   1.00   30.00    --  108.91-111.00-120.00   74
 13  \w     40.00 126.00   1.00   30.00    --  108.91 -45.00-150.00   86
 14  \w     42.00 127.00   1.00   30.00    --  108.91 -61.00 -60.00   85
 15  \w     39.00 110.00   1.00   30.00    --  108.91 -95.00 -90.00   71
 16  \w     40.00 126.00   1.00   30.00    --  108.91 -45.00 150.00   86
 17  \w     40.00 178.00   1.00   30.00    --  108.91   0.00 150.00  138
 18  \w     19.00  91.00   1.00    3.00    --   35.78  57.00  60.00   72
 19  \w     19.00 103.00   1.00    3.00    --   35.78  57.00 120.00   84
;
_diffrn_measurement_device 'four-circle diffractometer'
_diffrn_measurement_device_type 'SuperNova, Dual, Cu at home/near, EosS2'
_diffrn_measurement_method '\w scans'
_diffrn_orient_matrix_type 'CrysAlisPro convention (1999,Acta A55,543-557)'
_diffrn_orient_matrix_UB_11 -0.0199504000
_diffrn_orient_matrix_UB_12 -0.0954272000
_diffrn_orient_matrix_UB_13 -0.0143181000
_diffrn_orient_matrix_UB_21 0.0024748000
_diffrn_orient_matrix_UB_22 -0.0251091000
_diffrn_orient_matrix_UB_23 0.0574685000
_diffrn_orient_matrix_UB_31 -0.0983951000
_diffrn_orient_matrix_UB_32 0.0187089000
_diffrn_orient_matrix_UB_33 0.0043415000
_diffrn_radiation_monochromator mirror
_diffrn_radiation_probe x-ray
_diffrn_radiation_type CuK\a
_diffrn_radiation_wavelength 1.54184
_diffrn_reflns_av_R_equivalents 0.0930
_diffrn_reflns_av_unetI/netI 0.0508
_diffrn_reflns_Laue_measured_fraction_full 0.998
_diffrn_reflns_Laue_measured_fraction_max 0.998
_diffrn_reflns_limit_h_max 14
_diffrn_reflns_limit_h_min -18
_diffrn_reflns_limit_k_max 18
_diffrn_reflns_limit_k_min -18
_diffrn_reflns_limit_l_max 29
_diffrn_reflns_limit_l_min -30
_diffrn_reflns_number 41974
_diffrn_reflns_point_group_measured_fraction_full 0.999
_diffrn_reflns_point_group_measured_fraction_max 0.999
_diffrn_reflns_theta_full 66.586
_diffrn_reflns_theta_max 66.586
_diffrn_reflns_theta_min 4.076
_diffrn_source 'micro-focus sealed X-ray tube'
_diffrn_source_type 'SuperNova (Cu) X-ray Source'
_exptl_absorpt_coefficient_mu 10.192
_exptl_absorpt_correction_T_max 1.00000
_exptl_absorpt_correction_T_min 0.56198
_exptl_absorpt_correction_type multi-scan
_exptl_absorpt_process_details
;
CrysAlisPro 1.171.39.46 (Rigaku Oxford Diffraction, 2018)
Empirical absorption correction using spherical harmonics,
 implemented in SCALE3 ABSPACK scaling algorithm.
;
_exptl_crystal_colour red
_exptl_crystal_colour_primary red
_exptl_crystal_density_diffrn 1.595
_exptl_crystal_description prism
_exptl_crystal_F_000 2840
_exptl_crystal_size_max 0.155
_exptl_crystal_size_mid 0.127
_exptl_crystal_size_min 0.067
_refine_diff_density_max 1.856
_refine_diff_density_min -0.792
_refine_diff_density_rms 0.234
_refine_ls_abs_structure_details
;
 Flack x determined using 1279 quotients [(I+)-(I-)]/[(I+)+(I-)]
 (Parsons, Flack and Wagner, Acta Cryst. B69 (2013) 249-259).
;
_refine_ls_abs_structure_Flack -0.032(12)
_refine_ls_extinction_method none
_refine_ls_goodness_of_fit_ref 1.045
_refine_ls_hydrogen_treatment constr
_refine_ls_matrix_type full
_refine_ls_number_parameters 366
_refine_ls_number_reflns 5386
_refine_ls_number_restraints 414
_refine_ls_restrained_S_all 1.011
_refine_ls_R_factor_all 0.1383
_refine_ls_R_factor_gt 0.0944
_refine_ls_shift/su_max 0.001
_refine_ls_shift/su_mean 0.000
_refine_ls_structure_factor_coef Fsqd
_refine_ls_weighting_details 'w=1/[\s^2^(Fo^2^)+(0.1859P)^2^+65.9788P] where P=(Fo^2^+2Fc^2^)/3'
_refine_ls_weighting_scheme calc
_refine_ls_wR_factor_gt 0.2596
_refine_ls_wR_factor_ref 0.3215
_reflns_Friedel_coverage 0.728
_reflns_Friedel_fraction_full 1.000
_reflns_Friedel_fraction_max 1.000
_reflns_number_gt 3779
_reflns_number_total 5386
_reflns_threshold_expression 'I > 2\s(I)'
_cod_data_source_file c9cc07763d2.cif
_cod_data_source_block hb_1044-1_scale2
_cod_original_cell_volume 6104.3(2)
_cod_database_code 7126041
_shelx_shelxl_version_number 2016/6
_shelx_space_group_comment
;
The symmetry employed for this shelxl refinement is uniquely defined
by the following loop, which should always be used as a source of
symmetry information in preference to the above space-group names.
They are only intended as comments.
;
_reflns_odcompleteness_completeness 99.87
_reflns_odcompleteness_iscentric 1
_reflns_odcompleteness_theta 66.97
_olex2_refinement_description
;
1. Fixed Uiso
 At 1.2 times of:
  All C(H) groups, All C(H,H) groups
2. Rigid bond restraints
 C42A, C41A, C46A, C45A, C44A, C43A
 with sigma for 1-2 distances of 0.005 and sigma for 1-3 distances of 0.005
 C42B, C43B, C44B, C45B, C46B, C41B
 with sigma for 1-2 distances of 0.005 and sigma for 1-3 distances of 0.005
 C15, C16, C11, C12, C13, C14
 with sigma for 1-2 distances of 0.005 and sigma for 1-3 distances of 0.005
 C35B, C36B, C31B, C32B, C33B, C34B
 with sigma for 1-2 distances of 0.005 and sigma for 1-3 distances of 0.005
 C33A, C32A, C31A, C36A, C35A, C34A
 with sigma for 1-2 distances of 0.005 and sigma for 1-3 distances of 0.005
 C23B, C22B, C21B, C26B, C25B, C24B
 with sigma for 1-2 distances of 0.005 and sigma for 1-3 distances of 0.005
 C23A, C24A, C25A, C26A, C21A, C22A
 with sigma for 1-2 distances of 0.005 and sigma for 1-3 distances of 0.005
3. Uiso/Uaniso restraints and constraints
C42A \\sim C44A \\sim C45A \\sim C46A \\sim C41A \\sim C43A: within 1.7A with
sigma of 0.02 and sigma for terminal atoms of 0.04
C42B \\sim C43B \\sim C44B \\sim C45B \\sim C46B \\sim C41B: within 1.7A with
sigma of 0.02 and sigma for terminal atoms of 0.04
C15 \\sim C16 \\sim C11 \\sim C12 \\sim C13 \\sim C14: within 1.7A with sigma
of 0.02 and sigma for terminal atoms of 0.04
C36B \\sim C31B \\sim C32B \\sim C33B \\sim C34B \\sim C35B: within 1.7A with
sigma of 0.02 and sigma for terminal atoms of 0.04
C34A \\sim C33A \\sim C32A \\sim C31A \\sim C36A \\sim C35A: within 1.7A with
sigma of 0.02 and sigma for terminal atoms of 0.04
C24B \\sim C25B \\sim C26B \\sim C21B \\sim C22B \\sim C23B: within 1.7A with
sigma of 0.02 and sigma for terminal atoms of 0.04
C23A \\sim C24A \\sim C25A \\sim C26A \\sim C21A \\sim C22A: within 1.7A with
sigma of 0.02 and sigma for terminal atoms of 0.04
C1 \\sim Br1: within 1.7A with sigma of 0.02 and sigma for terminal atoms of
0.04
Uanis(C36B) \\sim Ueq, Uanis(C31B) \\sim Ueq, Uanis(C32B) \\sim Ueq,
Uanis(C33B) \\sim Ueq, Uanis(C34B) \\sim Ueq, Uanis(C35B) \\sim Ueq: with sigma
of 0.1 and sigma for terminal atoms of 0.2
Uanis(C34A) \\sim Ueq, Uanis(C33A) \\sim Ueq, Uanis(C32A) \\sim Ueq,
Uanis(C31A) \\sim Ueq, Uanis(C36A) \\sim Ueq, Uanis(C35A) \\sim Ueq: with sigma
of 0.1 and sigma for terminal atoms of 0.2
4. Others
 Sof(C35A)=Sof(H35A)=Sof(C34A)=Sof(H34A)=Sof(C33A)=Sof(H33A)=Sof(C32A)=
 Sof(H32A)=Sof(C31A)=Sof(C36A)=Sof(H36A)=1-FVAR(1)
 Sof(C35B)=Sof(H35B)=Sof(C34B)=Sof(H34B)=Sof(C33B)=Sof(H33B)=Sof(C32B)=
 Sof(H32B)=Sof(C31B)=Sof(C36B)=Sof(H36B)=FVAR(1)
 Sof(C22A)=Sof(H22A)=Sof(C21A)=Sof(C26A)=Sof(H26A)=Sof(C25A)=Sof(H25A)=
 Sof(C24A)=Sof(H24A)=Sof(C23A)=Sof(H23A)=1-FVAR(2)
 Sof(C24B)=Sof(H24B)=Sof(C23B)=Sof(H23B)=Sof(C22B)=Sof(H22B)=Sof(C21B)=
 Sof(C26B)=Sof(H26B)=Sof(C25B)=Sof(H25B)=FVAR(2)
 Fixed Sof: C43A(0.6) H43A(0.6) C44A(0.6) H44A(0.6) C45A(0.6) H45A(0.6)
 C46A(0.6) H46A(0.6) C41A(0.6) C42A(0.6) H42A(0.6) C44B(0.4) H44B(0.4)
 C45B(0.4) H45B(0.4) C46B(0.4) H46B(0.4) C41B(0.4) C42B(0.4) H42B(0.4)
 C43B(0.4) H43B(0.4)
5.a Secondary CH2 refined with riding coordinates:
 C2(H2A,H2B)
5.b Aromatic/amide H refined with riding coordinates:
 C13(H13), C14(H14), C15(H15), C16(H16), C12(H12), C24B(H24B), C23B(H23B),
 C22B(H22B), C26B(H26B), C25B(H25B), C35B(H35B), C34B(H34B), C33B(H33B),
 C32B(H32B), C36B(H36B), C43A(H43A), C44A(H44A), C45A(H45A), C46A(H46A),
 C42A(H42A), C44B(H44B), C45B(H45B), C46B(H46B), C42B(H42B), C43B(H43B),
 C35A(H35A), C34A(H34A), C33A(H33A), C32A(H32A), C36A(H36A), C22A(H22A),
 C26A(H26A), C25A(H25A), C24A(H24A), C23A(H23A)
5.c Fitted hexagon refined as free rotating group:
 C13(C14,C15,C16,C11,C12), C24B(C23B,C22B,C21B,C26B,C25B), C35B(C34B,C33B,C32B,
 C31B,C36B), C43A(C44A,C45A,C46A,C41A,C42A), C44B(C45B,C46B,C41B,C42B,C43B),
 C35A(C34A,C33A,C32A,C31A,C36A), C22A(C21A,C26A,C25A,C24A,C23A)
;
_ins_header
;
TITL HB_1044-1_scale2 in P4(1)2(1)2 
REM P4(1)2(1)2 (#92 in standard setting)
CELL 1.54184  15.338308  15.338308  25.946565  90.0000  90.0000  90.0000
ZERR    5.00   0.000202   0.000202   0.000537   0.0000   0.0000   0.0000
LATT -1
SYMM -x,-y, z+1/2 
SYMM -y+1/2, x+1/2, z+1/4 
SYMM  y+1/2,-x+1/2, z+3/4 
SYMM -x+1/2, y+1/2,-z+1/4 
SYMM  x+1/2,-y+1/2,-z+3/4 
SYMM  y, x,-z 
SYMM -y,-x,-z+1/2 
SFAC C H P Br Rh
UNIT 255.00 220.00 20.00 30.00 10.00
TREF
HKLF 4
END
;
_olex2_submission_special_instructions 'No special instructions were received'
_oxdiff_exptl_absorpt_empirical_details
;
Empirical correction (ABSPACK) includes:
- Absorption correction using spherical harmonics
- Frame scaling
- Detector area scaling
;
_oxdiff_exptl_absorpt_empirical_full_max 1.573
_oxdiff_exptl_absorpt_empirical_full_min 0.686

loop_
_space_group_symop_operation_xyz
'x, y, z'
'-x, -y, z+1/2'
'-y+1/2, x+1/2, z+3/4'
'y+1/2, -x+1/2, z+1/4'
'-x+1/2, y+1/2, -z+3/4'
'x+1/2, -y+1/2, -z+1/4'
'y, x, -z'
'-y, -x, -z+1/2'

loop_
_atom_site_label
_atom_site_type_symbol
_atom_site_fract_x
_atom_site_fract_y
_atom_site_fract_z
_atom_site_U_iso_or_equiv
_atom_site_adp_type
_atom_site_occupancy
_atom_site_site_symmetry_order
_atom_site_calc_flag
_atom_site_refinement_flags_posn
_atom_site_refinement_flags_adp
_atom_site_refinement_flags_occupancy
_atom_site_disorder_assembly
_atom_site_disorder_group
Rh1 Rh 0.12096(14) 0.79465(13) 0.30108(8) 0.0589(6) Uani 1 1 d . . . . .
Br2 Br 0.2509(2) 0.7491(2) 0.250000 0.0825(14) Uani 1 2 d S T P . .
Br3 Br 0.0027(3) 0.8526(3) 0.35516(14) 0.0922(12) Uani 1 1 d . . . . .
Br1 Br 0.0283(2) 0.9717(2) 0.250000 0.0860(14) Uani 1 2 d S TU P . .
Br4 Br 0.1270(4) 0.6602(2) 0.36065(13) 0.0967(13) Uani 1 1 d . . . . .
P1 P 0.2184(4) 0.8785(5) 0.3527(2) 0.0591(15) Uani 1 1 d . . . . .
P2 P 0.2816(6) 0.9790(6) 0.2531(3) 0.078(2) Uani 1 1 d . . . . .
C2 C 0.239(2) 0.9862(18) 0.3176(12) 0.074(8) Uani 1 1 d . . . . .
H2A H 0.184810 1.018288 0.316281 0.089 Uiso 1 1 calc R . . . .
H2B H 0.279790 1.020214 0.338016 0.089 Uiso 1 1 calc R . . . .
C1 C 0.101(3) 0.899(3) 0.250000 0.087(13) Uani 1 2 d S TU P . .
C13 C 0.161(2) 1.0182(13) 0.4815(9) 0.132(10) Uani 1 1 d . U . A 1
H13 H 0.166321 1.075261 0.493154 0.159 Uiso 1 1 calc R . . A 1
C14 C 0.123(2) 0.9554(17) 0.5131(8) 0.137(10) Uani 1 1 d G U . A 1
H14 H 0.103897 0.970322 0.545927 0.165 Uiso 1 1 calc R . . A 1
C15 C 0.114(2) 0.8701(15) 0.4957(8) 0.117(9) Uani 1 1 d G U . A 1
H15 H 0.089427 0.828039 0.516821 0.141 Uiso 1 1 calc R . . A 1
C16 C 0.143(2) 0.8477(11) 0.4466(8) 0.101(8) Uani 1 1 d G U . A 1
H16 H 0.137380 0.790694 0.434944 0.122 Uiso 1 1 calc R . . A 1
C11 C 0.181(2) 0.9106(14) 0.4150(7) 0.095(8) Uani 1 1 d G U . A 1
C12 C 0.189(2) 0.9958(13) 0.4324(8) 0.118(9) Uani 1 1 d G U . A 1
H12 H 0.214275 1.037915 0.411276 0.142 Uiso 1 1 calc R . . A 1
C24B C 0.496(3) 0.794(6) 0.403(2) 0.082(16) Uani 0.47(12) 1 d . U . A 1
H24B H 0.550891 0.775777 0.414014 0.098 Uiso 0.47(12) 1 calc R . . A 1
C23B C 0.473(3) 0.881(5) 0.405(2) 0.085(15) Uani 0.47(12) 1 d G U . A 1
H23B H 0.512817 0.922052 0.417373 0.102 Uiso 0.47(12) 1 calc R . . A 1
C22B C 0.392(4) 0.908(4) 0.388(3) 0.080(14) Uani 0.47(12) 1 d G U . A 1
H22B H 0.376514 0.966643 0.388954 0.096 Uiso 0.47(12) 1 calc R . . A 1
C21B C 0.333(3) 0.847(4) 0.369(3) 0.070(14) Uani 0.47(12) 1 d G U . A 1
C26B C 0.356(4) 0.759(4) 0.367(2) 0.068(14) Uani 0.47(12) 1 d G U . A 1
H26B H 0.316356 0.718687 0.353817 0.082 Uiso 0.47(12) 1 calc R . . A 1
C25B C 0.437(4) 0.733(4) 0.384(2) 0.074(15) Uani 0.47(12) 1 d G U . A 1
H25B H 0.452659 0.674094 0.382236 0.088 Uiso 0.47(12) 1 calc R . . A 1
C35B C 0.525(3) 0.853(4) 0.2736(18) 0.101(15) Uani 0.56(7) 1 d . U . B 1
H35B H 0.549402 0.797482 0.270150 0.121 Uiso 0.56(7) 1 calc R . . B 1
C34B C 0.5749(19) 0.921(4) 0.2936(17) 0.102(15) Uani 0.56(7) 1 d G U . B 1
H34B H 0.632287 0.910765 0.303460 0.123 Uiso 0.56(7) 1 calc R . . B 1
C33B C 0.539(3) 1.003(4) 0.2987(18) 0.104(15) Uani 0.56(7) 1 d G U . B 1
H33B H 0.571905 1.048677 0.312070 0.125 Uiso 0.56(7) 1 calc R . . B 1
C32B C 0.453(3) 1.018(3) 0.284(2) 0.096(14) Uani 0.56(7) 1 d G U . B 1
H32B H 0.428637 1.073307 0.287371 0.115 Uiso 0.56(7) 1 calc R . . B 1
C31B C 0.403(2) 0.950(4) 0.264(2) 0.092(14) Uani 0.56(7) 1 d G U . B 1
C36B C 0.439(2) 0.868(4) 0.259(2) 0.095(14) Uani 0.56(7) 1 d G U . B 1
H36B H 0.406131 0.822112 0.245450 0.114 Uiso 0.56(7) 1 calc R . . B 1
C43A C 0.323(4) 1.182(3) 0.1670(16) 0.106(13) Uani 0.6 1 d . U . B 2
H43A H 0.355515 1.196076 0.137808 0.127 Uiso 0.6 1 calc R . . B 2
C44A C 0.272(4) 1.246(2) 0.1905(17) 0.108(13) Uani 0.6 1 d G U . B 2
H44A H 0.270162 1.301942 0.176955 0.130 Uiso 0.6 1 calc R . . B 2
C45A C 0.224(3) 1.225(3) 0.2341(18) 0.104(13) Uani 0.6 1 d G U . B 2
H45A H 0.189308 1.267758 0.249770 0.125 Uiso 0.6 1 calc R . . B 2
C46A C 0.226(3) 1.141(3) 0.2542(17) 0.099(13) Uani 0.6 1 d G U . B 2
H46A H 0.193807 1.127708 0.283438 0.119 Uiso 0.6 1 calc R . . B 2
C41A C 0.277(4) 1.078(2) 0.2308(19) 0.094(13) Uani 0.6 1 d G U . B 2
C42A C 0.326(3) 1.098(3) 0.1872(19) 0.100(13) Uani 0.6 1 d G U . B 2
H42A H 0.360014 1.056023 0.171477 0.120 Uiso 0.6 1 calc R . . B 2
C44B C 0.208(5) 1.262(3) 0.189(2) 0.093(16) Uani 0.4 1 d . U . B 1
H44B H 0.192791 1.315151 0.173555 0.112 Uiso 0.4 1 calc R . . B 1
C45B C 0.165(5) 1.233(3) 0.232(2) 0.087(16) Uani 0.4 1 d G U . B 1
H45B H 0.120471 1.267161 0.246783 0.105 Uiso 0.4 1 calc R . . B 1
C46B C 0.187(5) 1.154(3) 0.255(2) 0.085(16) Uani 0.4 1 d G U . B 1
H46B H 0.158206 1.135017 0.284133 0.102 Uiso 0.4 1 calc R . . B 1
C41B C 0.253(5) 1.104(3) 0.233(2) 0.085(16) Uani 0.4 1 d G U . B 1
C42B C 0.296(5) 1.133(4) 0.189(2) 0.092(16) Uani 0.4 1 d G U . B 1
H42B H 0.340581 1.098847 0.175026 0.110 Uiso 0.4 1 calc R . . B 1
C43B C 0.274(5) 1.212(3) 0.167(2) 0.093(16) Uani 0.4 1 d G U . B 1
H43B H 0.302847 1.230993 0.137676 0.111 Uiso 0.4 1 calc R . . B 1
C35A C 0.531(3) 0.920(5) 0.267(2) 0.098(17) Uani 0.44(7) 1 d . U . B 2
H35A H 0.565935 0.870405 0.263724 0.118 Uiso 0.44(7) 1 calc R . . B 2
C34A C 0.568(3) 0.999(5) 0.282(2) 0.105(17) Uani 0.44(7) 1 d G U . B 2
H34A H 0.627905 1.001705 0.288792 0.126 Uiso 0.44(7) 1 calc R . . B 2
C33A C 0.517(4) 1.073(5) 0.287(2) 0.106(17) Uani 0.44(7) 1 d G U . B 2
H33A H 0.541578 1.125148 0.296887 0.127 Uiso 0.44(7) 1 calc R . . B 2
C32A C 0.428(4) 1.068(4) 0.277(3) 0.101(16) Uani 0.44(7) 1 d G U . B 2
H32A H 0.393281 1.117292 0.279914 0.121 Uiso 0.44(7) 1 calc R . . B 2
C31A C 0.391(3) 0.989(5) 0.262(3) 0.093(16) Uani 0.44(7) 1 d G U . B 2
C36A C 0.442(3) 0.915(4) 0.257(3) 0.097(16) Uani 0.44(7) 1 d G U . B 2
H36A H 0.417636 0.862549 0.246751 0.116 Uiso 0.44(7) 1 calc R . . B 2
C22A C 0.389(4) 0.871(5) 0.392(3) 0.094(17) Uani 0.53(12) 1 d . U . A 2
H22A H 0.380551 0.930758 0.395939 0.112 Uiso 0.53(12) 1 calc R . . A 2
C21A C 0.322(3) 0.820(5) 0.372(3) 0.088(17) Uani 0.53(12) 1 d G U . A 2
C26A C 0.334(4) 0.731(4) 0.366(3) 0.088(16) Uani 0.53(12) 1 d G U . A 2
H26A H 0.288959 0.696240 0.353121 0.106 Uiso 0.53(12) 1 calc R . . A 2
C25A C 0.413(4) 0.693(5) 0.380(2) 0.089(17) Uani 0.53(12) 1 d G U . A 2
H25A H 0.420952 0.632935 0.375618 0.107 Uiso 0.53(12) 1 calc R . . A 2
C24A C 0.480(3) 0.744(6) 0.399(2) 0.097(17) Uani 0.53(12) 1 d G U . A 2
H24A H 0.532745 0.718540 0.408275 0.117 Uiso 0.53(12) 1 calc R . . A 2
C23A C 0.468(3) 0.833(6) 0.405(2) 0.097(17) Uani 0.53(12) 1 d G U . A 2
H23A H 0.512546 0.867452 0.418436 0.116 Uiso 0.53(12) 1 calc R . . A 2

loop_
_atom_site_aniso_label
_atom_site_aniso_U_11
_atom_site_aniso_U_22
_atom_site_aniso_U_33
_atom_site_aniso_U_23
_atom_site_aniso_U_13
_atom_site_aniso_U_12
Rh1 0.0679(12) 0.0544(10) 0.0544(10) -0.0006(8) -0.0066(9) 0.0069(9)
Br2 0.093(2) 0.093(2) 0.062(2) -0.0054(18) -0.0054(18) 0.041(3)
Br3 0.079(2) 0.120(3) 0.077(2) 0.001(2) 0.0078(17) 0.0112(19)
Br1 0.083(2) 0.083(2) 0.092(3) 0.005(2) 0.005(2) 0.030(2)
Br4 0.164(4) 0.0574(16) 0.0690(19) 0.0033(14) -0.015(2) 0.007(2)
P1 0.071(4) 0.059(3) 0.048(3) -0.006(3) -0.001(3) -0.009(3)
P2 0.082(5) 0.102(6) 0.049(3) -0.009(4) 0.010(3) -0.036(5)
C2 0.077(18) 0.051(15) 0.10(2) -0.025(14) -0.001(15) -0.020(13)
C1 0.12(2) 0.12(2) 0.017(13) -0.006(10) -0.006(10) -0.06(3)
C13 0.22(3) 0.091(14) 0.085(15) -0.041(11) 0.043(17) -0.056(18)
C14 0.22(3) 0.109(16) 0.080(15) -0.026(12) 0.038(17) -0.051(19)
C15 0.19(2) 0.098(14) 0.067(12) -0.006(12) 0.018(15) -0.046(18)
C16 0.16(2) 0.077(13) 0.065(12) -0.003(10) 0.004(15) -0.023(15)
C11 0.17(2) 0.068(12) 0.050(11) -0.014(9) 0.006(13) -0.024(14)
C12 0.19(2) 0.082(13) 0.078(13) -0.035(11) 0.032(15) -0.048(17)
C24B 0.07(2) 0.10(3) 0.08(3) 0.00(2) -0.020(19) -0.02(2)
C23B 0.08(2) 0.09(3) 0.08(3) 0.01(2) -0.02(2) -0.02(2)
C22B 0.08(2) 0.09(3) 0.07(3) 0.02(2) -0.01(2) -0.02(2)
C21B 0.07(2) 0.08(3) 0.06(2) 0.02(2) -0.007(18) -0.016(18)
C26B 0.07(2) 0.08(3) 0.06(2) 0.02(2) -0.014(18) -0.02(2)
C25B 0.07(2) 0.09(3) 0.06(2) 0.01(2) -0.020(19) -0.01(2)
C35B 0.064(18) 0.16(3) 0.08(2) -0.03(3) 0.006(18) -0.013(19)
C34B 0.055(18) 0.17(4) 0.08(2) -0.02(3) 0.000(17) -0.024(18)
C33B 0.066(19) 0.17(3) 0.08(2) -0.03(3) -0.004(18) -0.03(2)
C32B 0.061(19) 0.16(3) 0.07(2) -0.04(2) 0.009(17) -0.023(18)
C31B 0.047(17) 0.16(3) 0.07(2) -0.03(3) 0.015(17) -0.026(17)
C36B 0.061(17) 0.15(3) 0.07(2) -0.03(3) 0.005(17) -0.02(2)
C43A 0.14(3) 0.09(2) 0.09(2) -0.018(19) 0.03(2) -0.04(2)
C44A 0.14(3) 0.09(2) 0.10(2) -0.022(19) 0.03(2) -0.04(2)
C45A 0.14(3) 0.08(2) 0.09(2) -0.028(19) 0.03(2) -0.03(2)
C46A 0.13(3) 0.08(2) 0.08(2) -0.027(18) 0.02(2) -0.03(2)
C41A 0.13(3) 0.07(2) 0.08(2) -0.032(19) 0.03(2) -0.05(2)
C42A 0.13(3) 0.08(2) 0.09(2) -0.03(2) 0.03(2) -0.05(2)
C44B 0.17(4) 0.05(2) 0.06(2) 0.007(17) 0.03(3) 0.00(2)
C45B 0.16(4) 0.038(19) 0.06(2) 0.003(17) 0.03(3) 0.00(2)
C46B 0.16(4) 0.04(2) 0.05(2) -0.004(16) 0.03(3) 0.01(2)
C41B 0.16(4) 0.05(2) 0.04(2) -0.003(17) 0.03(3) 0.01(2)
C42B 0.17(4) 0.05(2) 0.06(2) 0.007(19) 0.03(3) 0.01(2)
C43B 0.17(4) 0.05(2) 0.06(2) 0.008(17) 0.03(3) 0.00(3)
C35A 0.07(2) 0.14(3) 0.08(3) -0.02(3) 0.03(2) -0.03(2)
C34A 0.08(2) 0.15(4) 0.09(3) -0.02(3) 0.02(2) -0.03(2)
C33A 0.09(2) 0.14(3) 0.09(3) -0.01(3) 0.02(2) -0.03(2)
C32A 0.08(2) 0.13(3) 0.09(3) 0.00(3) 0.03(2) -0.03(2)
C31A 0.07(2) 0.14(3) 0.07(3) 0.00(3) 0.03(2) -0.03(2)
C36A 0.07(2) 0.14(3) 0.08(3) -0.01(3) 0.03(2) -0.03(2)
C22A 0.07(2) 0.11(4) 0.09(3) -0.02(3) -0.03(2) 0.00(2)
C21A 0.06(2) 0.11(4) 0.09(3) -0.02(3) -0.03(2) 0.01(2)
C26A 0.06(2) 0.11(4) 0.10(3) -0.01(3) -0.03(2) 0.00(2)
C25A 0.06(2) 0.10(4) 0.11(3) -0.01(3) -0.03(2) 0.00(2)
C24A 0.06(2) 0.11(4) 0.12(3) -0.01(3) -0.03(2) -0.01(2)
C23A 0.07(2) 0.12(4) 0.11(3) -0.02(3) -0.03(2) -0.01(2)

loop_
_atom_type_symbol
_atom_type_description
_atom_type_scat_dispersion_real
_atom_type_scat_dispersion_imag
_atom_type_scat_source
C C 0.0181 0.0091 'International Tables Vol C Tables 4.2.6.8 and 6.1.1.4'
H H 0.0000 0.0000 'International Tables Vol C Tables 4.2.6.8 and 6.1.1.4'
Br Br -0.6763 1.2805 'International Tables Vol C Tables 4.2.6.8 and 6.1.1.4'
P P 0.2955 0.4335 'International Tables Vol C Tables 4.2.6.8 and 6.1.1.4'
Rh Rh 0.0927 3.6045 'International Tables Vol C Tables 4.2.6.8 and 6.1.1.4'

loop_
_citation_id
_citation_doi
_citation_year
1 10.1039/C8CC09692A 2019

loop_
_exptl_crystal_face_index_h
_exptl_crystal_face_index_k
_exptl_crystal_face_index_l
_exptl_crystal_face_perp_dist
5 -3 13 0.0651
-9 1 7 0.0588
-1 -9 -5 0.0333
1 9 5 0.0333
9 -1 -7 0.0588
-5 3 -13 0.0651

loop_
_geom_angle_atom_site_label_1
_geom_angle_atom_site_label_2
_geom_angle_atom_site_label_3
_geom_angle
_geom_angle_site_symmetry_1
_geom_angle_site_symmetry_3
_geom_angle_publ_flag
Br2 Rh1 Br4 93.78(14) . . ?
Br3 Rh1 Br2 173.74(14) . . ?
Br3 Rh1 Br4 88.48(16) . . ?
P1 Rh1 Br2 87.07(18) . . ?
P1 Rh1 Br3 86.9(2) . . ?
P1 Rh1 Br4 94.1(2) . . ?
P1 Rh1 P2 176.6(3) . 8_665 ?
P2 Rh1 Br2 93.6(2) 8_665 . ?
P2 Rh1 Br3 92.3(3) 8_665 . ?
P2 Rh1 Br4 89.1(2) 8_665 . ?
C1 Rh1 Br2 89.8(13) . . ?
C1 Rh1 Br3 88.6(13) . . ?
C1 Rh1 Br4 173.0(7) . . ?
C1 Rh1 P1 92.02(19) . . ?
C1 Rh1 P2 84.7(2) . 8_665 ?
Rh1 Br2 Rh1 80.48(15) . 8_665 ?
C2 P1 Rh1 107.6(9) . . ?
C11 P1 Rh1 117.0(9) . . ?
C11 P1 C2 104.3(12) . . ?
C11 P1 C21B 100(2) . . ?
C21B P1 Rh1 125(2) . . ?
C21B P1 C2 100(2) . . ?
C21A P1 Rh1 114.8(19) . . ?
C21A P1 C2 114(3) . . ?
C2 P2 Rh1 114.3(9) . 8_665 ?
C2 P2 C31B 103(2) . . ?
C2 P2 C41B 95.8(19) . . ?
C31B P2 Rh1 114.2(15) . 8_665 ?
C31B P2 C41B 117(3) . . ?
C41A P2 Rh1 112(2) . 8_665 ?
C41A P2 C2 105(2) . . ?
C41A P2 C31A 90(3) . . ?
C41B P2 Rh1 111(2) . 8_665 ?
C31A P2 Rh1 128(2) . 8_665 ?
C31A P2 C2 103(3) . . ?
P1 C2 H2A 108.1 . . ?
P1 C2 H2B 108.1 . . ?
P2 C2 P1 116.8(15) . . ?
P2 C2 H2A 108.1 . . ?
P2 C2 H2B 108.1 . . ?
H2A C2 H2B 107.3 . . ?
Rh1 C1 Rh1 100(3) . 8_665 ?
Br1 C1 Rh1 130.0(13) . . ?
Br1 C1 Rh1 130.0(13) . 8_665 ?
C14 C13 H13 120.0 . . ?
C14 C13 C12 120.0 . . ?
C12 C13 H13 120.0 . . ?
C13 C14 H14 120.0 . . ?
C13 C14 C15 120.0 . . ?
C15 C14 H14 120.0 . . ?
C14 C15 H15 120.0 . . ?
C14 C15 C16 120.0 . . ?
C16 C15 H15 120.0 . . ?
C15 C16 H16 120.0 . . ?
C11 C16 C15 120.0 . . ?
C11 C16 H16 120.0 . . ?
C16 C11 P1 118.5(12) . . ?
C16 C11 C12 120.0 . . ?
C12 C11 P1 121.5(12) . . ?
C13 C12 H12 120.0 . . ?
C11 C12 C13 120.0 . . ?
C11 C12 H12 120.0 . . ?
C23B C24B H24B 120.0 . . ?
C23B C24B C25B 120.0 . . ?
C25B C24B H24B 120.0 . . ?
C24B C23B H23B 120.0 . . ?
C22B C23B C24B 120.0 . . ?
C22B C23B H23B 120.0 . . ?
C23B C22B H22B 120.0 . . ?
C23B C22B C21B 120.0 . . ?
C21B C22B H22B 120.0 . . ?
C22B C21B P1 121(3) . . ?
C26B C21B P1 119(3) . . ?
C26B C21B C22B 120.0 . . ?
C21B C26B H26B 120.0 . . ?
C25B C26B C21B 120.0 . . ?
C25B C26B H26B 120.0 . . ?
C24B C25B H25B 120.0 . . ?
C26B C25B C24B 120.0 . . ?
C26B C25B H25B 120.0 . . ?
C34B C35B H35B 120.0 . . ?
C34B C35B C36B 120.0 . . ?
C36B C35B H35B 120.0 . . ?
C35B C34B H34B 120.0 . . ?
C33B C34B C35B 120.0 . . ?
C33B C34B H34B 120.0 . . ?
C34B C33B H33B 120.0 . . ?
C32B C33B C34B 120.0 . . ?
C32B C33B H33B 120.0 . . ?
C33B C32B H32B 120.0 . . ?
C33B C32B C31B 120.0 . . ?
C31B C32B H32B 120.0 . . ?
C32B C31B P2 114(2) . . ?
C36B C31B P2 125(2) . . ?
C36B C31B C32B 120.0 . . ?
C35B C36B H36B 120.0 . . ?
C31B C36B C35B 120.0 . . ?
C31B C36B H36B 120.0 . . ?
C44A C43A H43A 120.0 . . ?
C44A C43A C42A 120.0 . . ?
C42A C43A H43A 120.0 . . ?
C43A C44A H44A 120.0 . . ?
C43A C44A C45A 120.0 . . ?
C45A C44A H44A 120.0 . . ?
C44A C45A H45A 120.0 . . ?
C46A C45A C44A 120.0 . . ?
C46A C45A H45A 120.0 . . ?
C45A C46A H46A 120.0 . . ?
C41A C46A C45A 120.0 . . ?
C41A C46A H46A 120.0 . . ?
C46A C41A P2 121(3) . . ?
C46A C41A C42A 120.0 . . ?
C42A C41A P2 119(3) . . ?
C43A C42A H42A 120.0 . . ?
C41A C42A C43A 120.0 . . ?
C41A C42A H42A 120.0 . . ?
C45B C44B H44B 120.0 . . ?
C45B C44B C43B 120.0 . . ?
C43B C44B H44B 120.0 . . ?
C44B C45B H45B 120.0 . . ?
C46B C45B C44B 120.0 . . ?
C46B C45B H45B 120.0 . . ?
C45B C46B H46B 120.0 . . ?
C41B C46B C45B 120.0 . . ?
C41B C46B H46B 120.0 . . ?
C46B C41B P2 125(3) . . ?
C46B C41B C42B 120.0 . . ?
C42B C41B P2 114(3) . . ?
C41B C42B H42B 120.0 . . ?
C43B C42B C41B 120.0 . . ?
C43B C42B H42B 120.0 . . ?
C44B C43B H43B 120.0 . . ?
C42B C43B C44B 120.0 . . ?
C42B C43B H43B 120.0 . . ?
C34A C35A H35A 120.0 . . ?
C34A C35A C36A 120.0 . . ?
C36A C35A H35A 120.0 . . ?
C35A C34A H34A 120.0 . . ?
C33A C34A C35A 120.0 . . ?
C33A C34A H34A 120.0 . . ?
C34A C33A H33A 120.0 . . ?
C32A C33A C34A 120.0 . . ?
C32A C33A H33A 120.0 . . ?
C33A C32A H32A 120.0 . . ?
C33A C32A C31A 120.0 . . ?
C31A C32A H32A 120.0 . . ?
C32A C31A P2 121(4) . . ?
C36A C31A P2 118(4) . . ?
C36A C31A C32A 120.0 . . ?
C35A C36A H36A 120.0 . . ?
C31A C36A C35A 120.0 . . ?
C31A C36A H36A 120.0 . . ?
C21A C22A H22A 120.0 . . ?
C21A C22A C23A 120.0 . . ?
C23A C22A H22A 120.0 . . ?
C22A C21A P1 117(3) . . ?
C22A C21A C26A 120.0 . . ?
C26A C21A P1 123(3) . . ?
C21A C26A H26A 120.0 . . ?
C25A C26A C21A 120.0 . . ?
C25A C26A H26A 120.0 . . ?
C26A C25A H25A 120.0 . . ?
C24A C25A C26A 120.0 . . ?
C24A C25A H25A 120.0 . . ?
C25A C24A H24A 120.0 . . ?
C25A C24A C23A 120.0 . . ?
C23A C24A H24A 120.0 . . ?
C22A C23A H23A 120.0 . . ?
C24A C23A C22A 120.00(5) . . ?
C24A C23A H23A 120.0 . . ?

loop_
_geom_bond_atom_site_label_1
_geom_bond_atom_site_label_2
_geom_bond_distance
_geom_bond_site_symmetry_2
_geom_bond_publ_flag
Rh1 Br2 2.493(4) . ?
Rh1 Br3 2.459(4) . ?
Rh1 Br4 2.579(4) . ?
Rh1 P1 2.384(7) . ?
Rh1 P2 2.387(8) 8_665 ?
Rh1 C1 2.10(4) . ?
Br1 C1 1.57(6) . ?
P1 C2 1.91(3) . ?
P1 C11 1.786(16) . ?
P1 C21B 1.87(4) . ?
P1 C21A 1.89(4) . ?
P2 C2 1.80(3) . ?
P2 C31B 1.94(4) . ?
P2 C41A 1.63(4) . ?
P2 C41B 2.03(4) . ?
P2 C31A 1.70(4) . ?
C2 H2A 0.9700 . ?
C2 H2B 0.9700 . ?
C13 H13 0.9300 . ?
C13 C14 1.3900 . ?
C13 C12 1.3900 . ?
C14 H14 0.9300 . ?
C14 C15 1.3900 . ?
C15 H15 0.9300 . ?
C15 C16 1.3900 . ?
C16 H16 0.9300 . ?
C16 C11 1.3900 . ?
C11 C12 1.3900 . ?
C12 H12 0.9300 . ?
C24B H24B 0.9300 . ?
C24B C23B 1.3900 . ?
C24B C25B 1.3900 . ?
C23B H23B 0.9300 . ?
C23B C22B 1.3900 . ?
C22B H22B 0.9300 . ?
C22B C21B 1.3900 . ?
C21B C26B 1.3900 . ?
C26B H26B 0.9300 . ?
C26B C25B 1.3900 . ?
C25B H25B 0.9300 . ?
C35B H35B 0.9300 . ?
C35B C34B 1.3900 . ?
C35B C36B 1.3900 . ?
C34B H34B 0.9300 . ?
C34B C33B 1.3900 . ?
C33B H33B 0.9300 . ?
C33B C32B 1.3900 . ?
C32B H32B 0.9300 . ?
C32B C31B 1.3900 . ?
C31B C36B 1.3900 . ?
C36B H36B 0.9300 . ?
C43A H43A 0.9300 . ?
C43A C44A 1.3900 . ?
C43A C42A 1.3900 . ?
C44A H44A 0.9300 . ?
C44A C45A 1.3900 . ?
C45A H45A 0.9300 . ?
C45A C46A 1.3900 . ?
C46A H46A 0.9300 . ?
C46A C41A 1.3900 . ?
C41A C42A 1.3900 . ?
C42A H42A 0.9300 . ?
C44B H44B 0.9300 . ?
C44B C45B 1.3900 . ?
C44B C43B 1.3900 . ?
C45B H45B 0.9300 . ?
C45B C46B 1.3900 . ?
C46B H46B 0.9300 . ?
C46B C41B 1.3900 . ?
C41B C42B 1.3900 . ?
C42B H42B 0.9300 . ?
C42B C43B 1.3900 . ?
C43B H43B 0.9300 . ?
C35A H35A 0.9300 . ?
C35A C34A 1.3900 . ?
C35A C36A 1.3900 . ?
C34A H34A 0.9300 . ?
C34A C33A 1.3900 . ?
C33A H33A 0.9300 . ?
C33A C32A 1.3900 . ?
C32A H32A 0.9300 . ?
C32A C31A 1.3900 . ?
C31A C36A 1.3900 . ?
C36A H36A 0.9300 . ?
C22A H22A 0.9300 . ?
C22A C21A 1.3900 . ?
C22A C23A 1.3900 . ?
C21A C26A 1.3900 . ?
C26A H26A 0.9300 . ?
C26A C25A 1.3900 . ?
C25A H25A 0.9300 . ?
C25A C24A 1.3900 . ?
C24A H24A 0.9300 . ?
C24A C23A 1.3900 . ?
C23A H23A 0.9300 . ?

loop_
_exptl_oxdiff_crystal_face_indexfrac_h
_exptl_oxdiff_crystal_face_indexfrac_k
_exptl_oxdiff_crystal_face_indexfrac_l
_exptl_oxdiff_crystal_face_x
_exptl_oxdiff_crystal_face_y
_exptl_oxdiff_crystal_face_z
5.0058 -3.0024 12.9945 0.0006 0.8345 -0.4923
-8.9978 0.9934 7.0086 -0.0156 0.3556 0.9344
-0.9981 -8.9951 -5.0115 0.9500 -0.0646 -0.0918
0.9981 8.9951 5.0115 -0.9500 0.0646 0.0918
8.9978 -0.9934 -7.0086 0.0156 -0.3556 -0.9344
-5.0058 3.0024 -12.9945 -0.0006 -0.8345 0.4923
